data_4344688
loop_
_publ_author_name
'Ortiz, Alba M.'
'S\'anchez-M\'endez, Alberto'
'de Jes\'us, Ernesto'
'Flores, Juan C.'
'G\'omez-Sal, Pilar'
'Mendicuti, Francisco'

_publ_section_title
;
 Poly(benzyl ether) Dendrimers Functionalized at the Core with Palladium
 Bis(N-Heterocyclic Carbene) Complexes as Catalysts for the Heck Coupling
 Reaction.
;
_journal_issue 3
_journal_name_full 'Inorganic chemistry'
_journal_page_first 1304
_journal_page_last 1314
_journal_paper_doi 10.1021/acs.inorgchem.5b02629
_journal_volume 55
_journal_year 2016
_chemical_compound_source 'synthesis as described'
_chemical_formula_moiety 'C19 H20 Ag1 Br1 N2'
_chemical_formula_sum 'C19 H20 Ag Br N2'
_chemical_formula_weight 464.15
_space_group_crystal_system monoclinic
_space_group_IT_number 14
_space_group_name_Hall '-P 2yab'
_space_group_name_H-M_alt 'P 1 21/a 1'
_symmetry_space_group_name_Hall '-P 2yab'
_symmetry_space_group_name_H-M 'P 1 21/a 1'
_atom_sites_solution_hydrogens geom
_atom_sites_solution_primary direct
_atom_sites_solution_secondary difmap
_audit_conform_dict_location ftp://ftp.iucr.org/pub/cif_core.dic
_audit_conform_dict_name cif_core.dic
_audit_conform_dict_version 2.4
_audit_creation_date 2013-02-15T13:17:51-00:00
_audit_creation_method 'WinGX routine CIF_UPDATE'
_cell_angle_alpha 90
_cell_angle_beta 95.319(5)
_cell_angle_gamma 90
_cell_formula_units_Z 4
_cell_length_a 10.052(5)
_cell_length_b 17.616(5)
_cell_length_c 10.466(5)
_cell_measurement_reflns_used 231
_cell_measurement_temperature 200(2)
_cell_measurement_theta_max 16.54
_cell_measurement_theta_min 4.03
_cell_measurement_wavelength 0.71073
_cell_volume 1845.3(14)
_computing_cell_refinement 'Dirax/lsq (Duisenberg & Schreurs, 1989-2000)'
_computing_data_collection 'Collect (Nonius BV, 1997-2000)'
_computing_data_reduction 'EvalCCD (Duisenberg & Schreurs 1990-2000)'
_computing_molecular_graphics 'Ortep-3 for Windows (Farrugia, 1997)'
_computing_publication_material 'WinGX publication routines (Farrugia, 1999)'
_computing_structure_refinement 'SHELXL-97 (Sheldrick, 2008)'
_computing_structure_solution 'SIR97 (Giacovazzo et al, 1997)'
_diffrn_ambient_temperature 200(2)
_diffrn_detector 'CCD plate'
_diffrn_detector_area_resol_mean 9
_diffrn_measured_fraction_theta_full 0.997
_diffrn_measured_fraction_theta_max 0.997
_diffrn_measurement_device '95mm CCD camera on \k-goniostat'
_diffrn_measurement_device_type KappaCCD
_diffrn_measurement_method 'CCD rotation images, thick slices'
_diffrn_orient_matrix_type X=UH
_diffrn_orient_matrix_UB_11 0.01
_diffrn_orient_matrix_UB_12 0
_diffrn_orient_matrix_UB_13 0
_diffrn_orient_matrix_UB_21 0
_diffrn_orient_matrix_UB_22 0.01
_diffrn_orient_matrix_UB_23 0
_diffrn_orient_matrix_UB_31 0
_diffrn_orient_matrix_UB_32 0
_diffrn_orient_matrix_UB_33 0.01
_diffrn_radiation_monochromator graphite
_diffrn_radiation_probe x-ray
_diffrn_radiation_type MoK\a
_diffrn_radiation_wavelength 0.71069
_diffrn_reflns_av_R_equivalents 0.0842
_diffrn_reflns_av_unetI/netI 0.0801
_diffrn_reflns_limit_h_max 13
_diffrn_reflns_limit_h_min -13
_diffrn_reflns_limit_k_max 22
_diffrn_reflns_limit_k_min -22
_diffrn_reflns_limit_l_max 13
_diffrn_reflns_limit_l_min -13
_diffrn_reflns_number 15474
_diffrn_reflns_reduction_process
;
 Scaled and merged with Sortav
 R.H. Blessing, (1987) Cryst. Rev. 1, 3-58
 R.H. Blessing, (1989) J. Appl. Cryst. 22, 396-397
;
_diffrn_reflns_theta_full 27.52
_diffrn_reflns_theta_max 27.52
_diffrn_reflns_theta_min 3.03
_diffrn_source 'Enraf Nonius FR590'
_exptl_absorpt_coefficient_mu 3.258
_exptl_absorpt_correction_T_max 0.553
_exptl_absorpt_correction_T_min 0.435
_exptl_absorpt_correction_type multi-scan
_exptl_absorpt_process_details
;
        Department of Chemistry
        University of Anywhere
        Sometown
        Somewhere, UK
;
_exptl_crystal_colour yellow
_exptl_crystal_density_diffrn 1.671
_exptl_crystal_density_method 'not measured'
_exptl_crystal_description prism
_exptl_crystal_F_000 920
_exptl_crystal_size_max 0.3
_exptl_crystal_size_mid 0.2
_exptl_crystal_size_min 0.15
_refine_diff_density_max 0.616
_refine_diff_density_min -1.138
_refine_diff_density_rms 0.151
_refine_ls_extinction_method none
_refine_ls_goodness_of_fit_ref 0.987
_refine_ls_hydrogen_treatment constr
_refine_ls_matrix_type full
_refine_ls_number_parameters 208
_refine_ls_number_reflns 4239
_refine_ls_number_restraints 0
_refine_ls_restrained_S_all 0.987
_refine_ls_R_factor_all 0.0907
_refine_ls_R_factor_gt 0.0435
_refine_ls_shift/su_max 0
_refine_ls_shift/su_mean 0
_refine_ls_structure_factor_coef Fsqd
_refine_ls_weighting_details 'calc w=1/[\s^2^(Fo^2^)+(0.0456P)^2^+0.0000P] where P=(Fo^2^+2Fc^2^)/3'
_refine_ls_weighting_scheme calc
_refine_ls_wR_factor_gt 0.0878
_refine_ls_wR_factor_ref 0.0991
_reflns_number_gt 2689
_reflns_number_total 4239
_reflns_threshold_expression >2\s(I)
_cod_data_source_file ic5b02629_si_002.cif
_cod_data_source_block compound5a
_cod_database_code 4344688

loop_
_space_group_symop_operation_xyz
'x, y, z'
'-x+1/2, y+1/2, -z'
'-x, -y, -z'
'x-1/2, -y-1/2, z'

loop_
_atom_site_label
_atom_site_type_symbol
_atom_site_fract_x
_atom_site_fract_y
_atom_site_fract_z
_atom_site_U_iso_or_equiv
_atom_site_adp_type
_atom_site_occupancy
_atom_site_symmetry_multiplicity
_atom_site_calc_flag
_atom_site_refinement_flags
C1 C -0.1836(4) 0.1706(2) 0.3572(4) 0.0281(9) Uani 1 1 d .
C3 C -0.3408(5) 0.2271(2) 0.2197(5) 0.0467(13) Uani 1 1 d .
H3 H -0.4047 0.2341 0.1506 0.056 Uiso 1 1 calc R
C2 C -0.3003(5) 0.2786(3) 0.3095(5) 0.0466(12) Uani 1 1 d .
H2 H -0.3311 0.3281 0.3152 0.056 Uiso 1 1 calc R
C4 C -0.1435(4) 0.2788(2) 0.5124(4) 0.0372(10) Uani 1 1 d .
H4A H -0.1232 0.3316 0.4965 0.045 Uiso 1 1 calc R
H4B H -0.0604 0.2532 0.5406 0.045 Uiso 1 1 calc R
C5 C -0.2372(4) 0.2740(2) 0.6164(4) 0.0272(9) Uani 1 1 d .
C6 C -0.2587(4) 0.2051(2) 0.6770(4) 0.0357(10) Uani 1 1 d .
H6 H -0.2132 0.162 0.6542 0.043 Uiso 1 1 calc R
C7 C -0.3473(4) 0.2002(3) 0.7711(5) 0.0412(11) Uani 1 1 d .
H7 H -0.3609 0.1539 0.8106 0.049 Uiso 1 1 calc R
C8 C -0.4153(5) 0.2640(3) 0.8060(5) 0.0461(12) Uani 1 1 d .
H8 H -0.4751 0.2606 0.8685 0.055 Uiso 1 1 calc R
C9 C -0.3945(5) 0.3329(3) 0.7481(5) 0.0472(12) Uani 1 1 d .
H9 H -0.4399 0.3759 0.7721 0.057 Uiso 1 1 calc R
C10 C -0.3050(4) 0.3384(2) 0.6531(4) 0.0357(10) Uani 1 1 d .
H10 H -0.2908 0.385 0.6147 0.043 Uiso 1 1 calc R
C11 C -0.2853(4) 0.0906(2) 0.1813(4) 0.0271(9) Uani 1 1 d .
C12 C -0.2099(4) 0.0762(2) 0.0786(4) 0.0335(10) Uani 1 1 d .
C13 C -0.2297(5) 0.0077(3) 0.0141(4) 0.0435(12) Uani 1 1 d .
H13 H -0.1807 -0.0025 -0.0551 0.052 Uiso 1 1 calc R
C14 C -0.3204(5) -0.0459(3) 0.0497(5) 0.0472(13) Uani 1 1 d .
C15 C -0.3924(5) -0.0307(3) 0.1527(5) 0.0460(12) Uani 1 1 d .
H15 H -0.4529 -0.0666 0.1769 0.055 Uiso 1 1 calc R
C16 C -0.3772(4) 0.0370(3) 0.2220(4) 0.0369(10) Uani 1 1 d .
C17 C -0.1055(5) 0.1319(3) 0.0424(5) 0.0542(14) Uani 1 1 d .
H17A H -0.0643 0.1129 -0.0303 0.081 Uiso 1 1 calc R
H17B H -0.0388 0.1382 0.1134 0.081 Uiso 1 1 calc R
H17C H -0.147 0.1799 0.0212 0.081 Uiso 1 1 calc R
C18 C -0.3407(7) -0.1210(3) -0.0232(6) 0.080(2) Uani 1 1 d .
H18A H -0.2834 -0.1225 -0.0916 0.12 Uiso 1 1 calc R
H18B H -0.4322 -0.1251 -0.0582 0.12 Uiso 1 1 calc R
H18C H -0.3193 -0.1625 0.0345 0.12 Uiso 1 1 calc R
C19 C -0.4559(5) 0.0525(3) 0.3352(5) 0.0592(15) Uani 1 1 d .
H19A H -0.4322 0.1015 0.3703 0.089 Uiso 1 1 calc R
H19B H -0.4358 0.0143 0.3995 0.089 Uiso 1 1 calc R
H19C H -0.5497 0.0515 0.3077 0.089 Uiso 1 1 calc R
N1 N -0.2033(3) 0.24338(19) 0.3921(3) 0.0310(8) Uani 1 1 d .
N2 N -0.2683(3) 0.16106(18) 0.2502(3) 0.0306(8) Uani 1 1 d .
Br1 Br 0.14527(5) 0.00683(2) 0.36735(5) 0.04260(15) Uani 1 1 d .
Ag1 Ag -0.06188(4) 0.08073(2) 0.43532(4) 0.04804(14) Uani 1 1 d .

loop_
_atom_site_aniso_label
_atom_site_aniso_U_11
_atom_site_aniso_U_22
_atom_site_aniso_U_33
_atom_site_aniso_U_23
_atom_site_aniso_U_13
_atom_site_aniso_U_12
C1 0.028(2) 0.029(2) 0.029(2) 0.0014(18) 0.0096(18) 0.0009(17)
C3 0.067(3) 0.030(2) 0.040(3) 0.000(2) -0.010(2) 0.022(2)
C2 0.069(3) 0.028(2) 0.042(3) 0.000(2) -0.002(2) 0.019(2)
C4 0.041(2) 0.033(2) 0.038(3) -0.007(2) 0.008(2) -0.007(2)
C5 0.027(2) 0.028(2) 0.026(2) -0.0068(17) 0.0022(17) -0.0031(16)
C6 0.036(2) 0.029(2) 0.043(3) 0.000(2) 0.008(2) 0.0021(18)
C7 0.040(3) 0.041(3) 0.044(3) 0.008(2) 0.006(2) -0.005(2)
C8 0.038(3) 0.064(3) 0.038(3) -0.003(3) 0.016(2) 0.007(2)
C9 0.052(3) 0.044(3) 0.047(3) -0.009(2) 0.011(2) 0.017(2)
C10 0.044(2) 0.028(2) 0.034(3) -0.0010(19) -0.003(2) 0.0032(19)
C11 0.029(2) 0.023(2) 0.029(2) -0.0006(17) 0.0014(17) 0.0056(16)
C12 0.038(2) 0.036(2) 0.027(2) 0.0026(19) 0.0050(18) 0.0011(19)
C13 0.048(3) 0.046(3) 0.036(3) -0.014(2) 0.001(2) 0.011(2)
C14 0.044(3) 0.036(3) 0.057(4) -0.011(2) -0.022(2) 0.005(2)
C15 0.038(3) 0.032(2) 0.065(4) 0.005(2) -0.006(2) -0.009(2)
C16 0.033(2) 0.039(2) 0.039(3) 0.006(2) 0.006(2) 0.0008(19)
C17 0.059(3) 0.059(3) 0.048(3) 0.000(3) 0.025(3) -0.011(3)
C18 0.089(4) 0.045(3) 0.097(5) -0.036(3) -0.043(4) 0.016(3)
C19 0.044(3) 0.082(4) 0.056(4) 0.006(3) 0.025(3) -0.009(3)
N1 0.039(2) 0.0265(18) 0.029(2) -0.0041(15) 0.0092(16) 0.0012(15)
N2 0.0392(19) 0.0255(18) 0.028(2) 0.0012(15) 0.0048(15) 0.0063(15)
Br1 0.0473(3) 0.0268(2) 0.0575(3) 0.0015(2) 0.0252(2) 0.00334(19)
Ag1 0.0444(2) 0.03184(19) 0.0644(3) -0.00570(18) -0.01334(17) 0.01009(16)

loop_
_atom_type_symbol
_atom_type_description
_atom_type_scat_dispersion_real
_atom_type_scat_dispersion_imag
_atom_type_scat_source
C C 0.0033 0.0016 'International Tables Vol C Tables 4.2.6.8 and 6.1.1.4'
H H 0 0 'International Tables Vol C Tables 4.2.6.8 and 6.1.1.4'
N N 0.0061 0.0033 'International Tables Vol C Tables 4.2.6.8 and 6.1.1.4'
Br Br -0.2901 2.4595 'International Tables Vol C Tables 4.2.6.8 and 6.1.1.4'
Ag Ag -0.8971 1.1015 'International Tables Vol C Tables 4.2.6.8 and 6.1.1.4'

loop_
_exptl_crystal_face_index_h
_exptl_crystal_face_index_k
_exptl_crystal_face_index_l
_exptl_crystal_face_perp_dist
1 2 -16 0.08
-7 -1 0 0.202
13 2 -1 0.18
-1 -2 16 0.039
0 1 0 0.069
0 -1 0 0.131

loop_
_geom_angle_atom_site_label_1
_geom_angle_atom_site_label_2
_geom_angle_atom_site_label_3
_geom_angle
_geom_angle_site_symmetry_1
_geom_angle_site_symmetry_3
N1 C1 N2 104.2(3) . .
N1 C1 Ag1 134.2(3) . .
N2 C1 Ag1 121.5(3) . .
C2 C3 N2 106.6(4) . .
C3 C2 N1 106.5(4) . .
N1 C4 C5 111.0(3) . .
C6 C5 C10 118.8(4) . .
C6 C5 C4 120.7(4) . .
C10 C5 C4 120.5(4) . .
C7 C6 C5 120.8(4) . .
C8 C7 C6 120.2(4) . .
C7 C8 C9 120.0(4) . .
C8 C9 C10 120.3(4) . .
C5 C10 C9 120.0(4) . .
C12 C11 C16 121.9(4) . .
C12 C11 N2 119.7(4) . .
C16 C11 N2 118.4(4) . .
C13 C12 C11 118.0(4) . .
C13 C12 C17 121.0(4) . .
C11 C12 C17 121.0(4) . .
C12 C13 C14 122.0(4) . .
C15 C14 C13 118.8(4) . .
C15 C14 C18 120.2(5) . .
C13 C14 C18 121.0(5) . .
C14 C15 C16 122.2(4) . .
C15 C16 C11 117.2(4) . .
C15 C16 C19 121.4(4) . .
C11 C16 C19 121.4(4) . .
C1 N1 C2 111.5(4) . .
C1 N1 C4 124.8(4) . .
C2 N1 C4 123.2(4) . .
C1 N2 C3 111.2(4) . .
C1 N2 C11 124.0(3) . .
C3 N2 C11 124.8(4) . .
Ag1 Br1 Ag1 76.71(2) . 3_556
C1 Ag1 Br1 135.60(11) . .
C1 Ag1 Br1 120.02(10) . 3_556
Br1 Ag1 Br1 103.29(2) . 3_556
C1 Ag1 Ag1 166.65(11) . 3_556
Br1 Ag1 Ag1 53.79(2) . 3_556
Br1 Ag1 Ag1 49.50(2) 3_556 3_556

loop_
_geom_bond_atom_site_label_1
_geom_bond_atom_site_label_2
_geom_bond_distance
_geom_bond_site_symmetry_2
C1 N1 1.352(5) .
C1 N2 1.352(5) .
C1 Ag1 2.119(4) .
C3 C2 1.342(7) .
C3 N2 1.394(5) .
C2 N1 1.388(6) .
C4 N1 1.482(5) .
C4 C5 1.507(6) .
C5 C6 1.395(6) .
C5 C10 1.396(5) .
C6 C7 1.391(6) .
C7 C8 1.382(6) .
C8 C9 1.382(7) .
C9 C10 1.405(6) .
C11 C12 1.395(6) .
C11 C16 1.413(6) .
C11 N2 1.438(5) .
C12 C13 1.388(6) .
C12 C17 1.510(6) .
C13 C14 1.388(7) .
C14 C15 1.380(7) .
C14 C18 1.531(7) .
C15 C16 1.396(6) .
C16 C19 1.509(6) .
Br1 Ag1 2.6098(10) .
Br1 Ag1 2.7691(10) 3_556
Ag1 Br1 2.7691(10) 3_556
Ag1 Ag1 3.3403(10) 3_556

loop_
_cod_changelog_entry_id
_cod_changelog_entry_author
_cod_changelog_entry_date
_cod_changelog_entry_text
1 'Vaitkus, Antanas' 2022-06-28T19:24:00+03:00
;
 Removed the '_chemical_name_systematic' data item that had an incorrect value.
;
